data_4088141
loop_
_publ_author_name
'Lyubov, Dmitry M.'
'Cherkasov, Anton V.'
'Fukin, Georgy K.'
'Trifonov, Alexander A.'

_publ_section_title
;
 Selective Intermolecular C--H Bond Activation: A Straightforward
 Synthetic Approach to Heteroalkyl Yttrium Complexes Containing a
 Bis(pyrazolyl)methyl Ligand
;
_journal_issue 2
_journal_name_full Organometallics
_journal_page_first 126
_journal_paper_doi 10.1021/acs.organomet.5b00883
_journal_volume 35
_journal_year 2016
_chemical_formula_moiety 'C43 H67 N6 O2 Si Y'
_chemical_formula_sum 'C43 H67 N6 O2 Si Y'
_chemical_formula_weight 817.02
_space_group_crystal_system monoclinic
_space_group_IT_number 14
_space_group_name_Hall '-P 2yn'
_space_group_name_H-M_alt 'P 1 21/n 1'
_atom_sites_solution_hydrogens mixed
_atom_sites_solution_primary direct
_atom_sites_solution_secondary difmap
_audit_creation_method SHELXL-2014/7
_cell_angle_alpha 90
_cell_angle_beta 92.1270(12)
_cell_angle_gamma 90
_cell_formula_units_Z 4
_cell_length_a 11.22795(16)
_cell_length_b 23.8658(3)
_cell_length_c 16.4287(2)
_cell_measurement_reflns_used 15198
_cell_measurement_temperature 100(2)
_cell_measurement_theta_max 32.5916
_cell_measurement_theta_min 2.8395
_cell_volume 4399.27(10)
_computing_cell_refinement 'CrysAlisPro, Agilent Technologies'
_computing_data_collection 'CrysAlisPro, Agilent Technologies'
_computing_data_reduction 'CrysAlisPro, Agilent Technologies'
_computing_molecular_graphics 'Bruker SHELXTL'
_computing_publication_material 'Bruker SHELXTL'
_computing_structure_refinement 'SHELXL-2014/7 (Sheldrick, 2014)'
_computing_structure_solution 'SHELXS-97 (Sheldrick, 2008)'
_diffrn_ambient_temperature 100(2)
_diffrn_measured_fraction_theta_full 0.998
_diffrn_measured_fraction_theta_max 0.999
_diffrn_measurement_device_type 'Xcalibur, EOS (CCD)'
_diffrn_measurement_method '\w scans'
_diffrn_radiation_source 'fine-focus sealed tube'
_diffrn_radiation_type MoK\a
_diffrn_radiation_wavelength 0.71073
_diffrn_reflns_av_R_equivalents 0.0896
_diffrn_reflns_av_unetI/netI 0.0584
_diffrn_reflns_Laue_measured_fraction_full 0.998
_diffrn_reflns_Laue_measured_fraction_max 0.999
_diffrn_reflns_limit_h_max 15
_diffrn_reflns_limit_h_min -15
_diffrn_reflns_limit_k_max 33
_diffrn_reflns_limit_k_min -33
_diffrn_reflns_limit_l_max 23
_diffrn_reflns_limit_l_min -23
_diffrn_reflns_number 92884
_diffrn_reflns_point_group_measured_fraction_full 0.998
_diffrn_reflns_point_group_measured_fraction_max 0.999
_diffrn_reflns_theta_full 25.242
_diffrn_reflns_theta_max 30.000
_diffrn_reflns_theta_min 2.845
_exptl_absorpt_coefficient_mu 1.394
_exptl_absorpt_correction_T_max 0.8732
_exptl_absorpt_correction_T_min 0.7679
_exptl_absorpt_correction_type multi-scan
_exptl_absorpt_process_details
;
SCALE3 ABSPACK, CrysAlisPro, Agilent Technologies (2012)
;
_exptl_crystal_colour colorless
_exptl_crystal_density_diffrn 1.234
_exptl_crystal_description prism
_exptl_crystal_F_000 1744
_exptl_crystal_size_max 0.200
_exptl_crystal_size_mid 0.200
_exptl_crystal_size_min 0.100
_refine_diff_density_max 1.258
_refine_diff_density_min -1.116
_refine_diff_density_rms 0.079
_refine_ls_extinction_method none
_refine_ls_goodness_of_fit_ref 1.022
_refine_ls_hydrogen_treatment mixed
_refine_ls_matrix_type full
_refine_ls_number_parameters 502
_refine_ls_number_reflns 12799
_refine_ls_number_restraints 4
_refine_ls_restrained_S_all 1.022
_refine_ls_R_factor_all 0.0801
_refine_ls_R_factor_gt 0.0549
_refine_ls_shift/su_max 0.002
_refine_ls_shift/su_mean 0.000
_refine_ls_structure_factor_coef Fsqd
_refine_ls_weighting_details 'w=1/[\s^2^(Fo^2^)+(0.0403P)^2^+5.2404P] where P=(Fo^2^+2Fc^2^)/3'
_refine_ls_weighting_scheme calc
_refine_ls_wR_factor_gt 0.1068
_refine_ls_wR_factor_ref 0.1142
_reflns_Friedel_coverage 0.000
_reflns_number_gt 9879
_reflns_number_total 12799
_reflns_threshold_expression 'I > 2\s(I)'
_cod_data_source_file om5b00883_si_002.cif
_cod_data_source_block yamsinnthf
_cod_original_cell_volume 4399.26(10)
_cod_original_sg_symbol_H-M 'P 21/n'
_cod_database_code 4088141
_shelx_shelxl_version_number 2014/7
_shelx_space_group_comment
;
The symmetry employed for this shelxl refinement is uniquely defined
by the following loop, which should always be used as a source of
symmetry information in preference to the above space-group names.
They are only intended as comments.
;
_shelx_estimated_absorpt_t_min 0.768
_shelx_estimated_absorpt_t_max 0.873

loop_
_space_group_symop_operation_xyz
'x, y, z'
'-x+1/2, y+1/2, -z+1/2'
'-x, -y, -z'
'x-1/2, -y-1/2, z-1/2'

loop_
_atom_site_label
_atom_site_type_symbol
_atom_site_fract_x
_atom_site_fract_y
_atom_site_fract_z
_atom_site_U_iso_or_equiv
_atom_site_adp_type
_atom_site_occupancy
_atom_site_site_symmetry_order
_atom_site_calc_flag
_atom_site_refinement_flags_posn
_atom_site_refinement_flags_adp
_atom_site_refinement_flags_occupancy
_atom_site_disorder_assembly
_atom_site_disorder_group
Y1 Y 0.32427(2) 0.14073(2) 0.69576(2) 0.01454(4) Uani 1 1 d . . . . .
Si1 Si 0.18653(5) 0.10520(2) 0.49147(4) 0.02418(13) Uani 1 1 d D . . . .
O1 O 0.27262(13) -0.01589(6) 0.74879(9) 0.0237(3) Uani 1 1 d . . . . .
O2 O 0.50582(12) 0.10673(6) 0.63370(8) 0.0209(3) Uani 1 1 d . . . . .
N1 N 0.23337(13) 0.12942(6) 0.82656(9) 0.0133(3) Uani 1 1 d . . . . .
N2 N 0.38913(13) 0.07705(6) 0.79984(9) 0.0145(3) Uani 1 1 d . . . . .
N3 N 0.18483(17) 0.22215(7) 0.67310(10) 0.0254(4) Uani 1 1 d . . . . .
N4 N 0.26651(19) 0.25829(7) 0.64131(11) 0.0290(4) Uani 1 1 d . . . . .
N5 N 0.46806(17) 0.24832(7) 0.69731(10) 0.0272(4) Uani 1 1 d . . . . .
N6 N 0.46923(15) 0.21032(7) 0.76022(10) 0.0202(4) Uani 1 1 d . . . . .
C1 C 0.30552(15) 0.08891(7) 0.85401(11) 0.0130(4) Uani 1 1 d . . . . .
C2 C 0.30823(17) 0.06218(7) 0.94065(11) 0.0158(4) Uani 1 1 d . . . . .
C3 C 0.43272(17) 0.07232(8) 0.97998(12) 0.0196(4) Uani 1 1 d . . . . .
H3A H 0.4932 0.0562 0.9454 0.029 Uiso 1 1 calc R U . . .
H3B H 0.4379 0.0545 1.0338 0.029 Uiso 1 1 calc R U . . .
H3C H 0.4465 0.1127 0.9858 0.029 Uiso 1 1 calc R U . . .
C4 C 0.21891(18) 0.08746(8) 0.99932(11) 0.0199(4) Uani 1 1 d . . . . .
H4A H 0.1375 0.0788 0.9798 0.030 Uiso 1 1 calc R U . . .
H4B H 0.2295 0.1282 1.0017 0.030 Uiso 1 1 calc R U . . .
H4C H 0.2329 0.0715 1.0538 0.030 Uiso 1 1 calc R U . . .
C5 C 0.28433(18) -0.00121(8) 0.93681(12) 0.0205(4) Uani 1 1 d . . . . .
H5A H 0.2096 -0.0082 0.9058 0.031 Uiso 1 1 calc R U . . .
H5B H 0.2781 -0.0160 0.9922 0.031 Uiso 1 1 calc R U . . .
H5C H 0.3500 -0.0199 0.9101 0.031 Uiso 1 1 calc R U . . .
C6 C 0.13253(16) 0.15324(7) 0.86300(11) 0.0152(4) Uani 1 1 d . . . . .
C7 C 0.13956(16) 0.20825(8) 0.89495(11) 0.0156(4) Uani 1 1 d . . . . .
C8 C 0.03650(17) 0.23421(8) 0.92044(12) 0.0203(4) Uani 1 1 d . . . . .
H8A H 0.0409 0.2713 0.9413 0.024 Uiso 1 1 calc R U . . .
C9 C -0.07251(18) 0.20698(9) 0.91592(12) 0.0242(5) Uani 1 1 d . . . . .
H9A H -0.1421 0.2252 0.9337 0.029 Uiso 1 1 calc R U . . .
C10 C -0.07914(17) 0.15281(9) 0.88523(13) 0.0244(5) Uani 1 1 d . . . . .
H10A H -0.1539 0.1342 0.8825 0.029 Uiso 1 1 calc R U . . .
C11 C 0.02160(17) 0.12510(8) 0.85828(12) 0.0195(4) Uani 1 1 d . . . . .
C12 C 0.25800(17) 0.23891(8) 0.90415(12) 0.0185(4) Uani 1 1 d . . . . .
H12A H 0.3199 0.2152 0.8786 0.022 Uiso 1 1 calc R U . . .
C13 C 0.2555(2) 0.29586(9) 0.86062(13) 0.0271(5) Uani 1 1 d . . . . .
H13A H 0.2305 0.2906 0.8033 0.041 Uiso 1 1 calc R U . . .
H13B H 0.3353 0.3125 0.8639 0.041 Uiso 1 1 calc R U . . .
H13C H 0.1992 0.3208 0.8868 0.041 Uiso 1 1 calc R U . . .
C14 C 0.29565(19) 0.24701(9) 0.99424(12) 0.0247(5) Uani 1 1 d . . . . .
H14A H 0.3069 0.2103 1.0202 0.037 Uiso 1 1 calc R U . . .
H14B H 0.2335 0.2678 1.0218 0.037 Uiso 1 1 calc R U . . .
H14C H 0.3705 0.2681 0.9982 0.037 Uiso 1 1 calc R U . . .
C15 C 0.00818(18) 0.06660(9) 0.82228(14) 0.0254(5) Uani 1 1 d . . . . .
H15A H 0.0896 0.0519 0.8119 0.031 Uiso 1 1 calc R U . . .
C16 C -0.0525(2) 0.02563(10) 0.87964(16) 0.0370(6) Uani 1 1 d . . . . .
H16A H -0.0101 0.0258 0.9329 0.055 Uiso 1 1 calc R U . . .
H16B H -0.0507 -0.0122 0.8565 0.055 Uiso 1 1 calc R U . . .
H16C H -0.1354 0.0371 0.8861 0.055 Uiso 1 1 calc R U . . .
C17 C -0.0627(2) 0.06844(10) 0.74092(14) 0.0333(5) Uani 1 1 d . . . . .
H17A H -0.0218 0.0928 0.7029 0.050 Uiso 1 1 calc R U . . .
H17B H -0.1427 0.0832 0.7496 0.050 Uiso 1 1 calc R U . . .
H17C H -0.0689 0.0305 0.7182 0.050 Uiso 1 1 calc R U . . .
C18 C 0.45264(17) 0.02662(8) 0.79183(11) 0.0164(4) Uani 1 1 d . . . . .
C19 C 0.39365(18) -0.02148(8) 0.75988(12) 0.0197(4) Uani 1 1 d . . . . .
C20 C 0.4575(2) -0.06945(9) 0.74188(13) 0.0270(5) Uani 1 1 d . . . . .
H20A H 0.4169 -0.1016 0.7209 0.032 Uiso 1 1 calc R U . . .
C21 C 0.5805(2) -0.07064(9) 0.75442(13) 0.0302(5) Uani 1 1 d . . . . .
H21A H 0.6235 -0.1038 0.7429 0.036 Uiso 1 1 calc R U . . .
C22 C 0.6402(2) -0.02392(9) 0.78345(13) 0.0274(5) Uani 1 1 d . . . . .
H22A H 0.7245 -0.0246 0.7910 0.033 Uiso 1 1 calc R U . . .
C23 C 0.57648(17) 0.02430(9) 0.80174(12) 0.0204(4) Uani 1 1 d . . . . .
H23A H 0.6184 0.0564 0.8215 0.025 Uiso 1 1 calc R U . . .
C24 C 0.2106(2) -0.05866(10) 0.70421(15) 0.0337(6) Uani 1 1 d . . . . .
H24A H 0.1261 -0.0487 0.6981 0.051 Uiso 1 1 calc R U . . .
H24B H 0.2188 -0.0943 0.7336 0.051 Uiso 1 1 calc R U . . .
H24C H 0.2442 -0.0624 0.6503 0.051 Uiso 1 1 calc R U . . .
C25 C 0.0800(2) 0.24970(10) 0.67070(13) 0.0342(6) Uani 1 1 d . . . . .
C26 C 0.0949(3) 0.30286(10) 0.63788(14) 0.0430(7) Uani 1 1 d . . . . .
H26A H 0.0349 0.3306 0.6298 0.052 Uiso 1 1 calc R U . . .
C27 C 0.2122(3) 0.30751(9) 0.61954(14) 0.0425(7) Uani 1 1 d . U . . .
C28 C 0.3839(2) 0.23369(9) 0.63052(12) 0.0267(5) Uani 1 1 d . . . . .
H28A H 0.413(2) 0.2456(10) 0.5843(15) 0.034(7) Uiso 1 1 d . . . . .
C29 C 0.5586(2) 0.28544(10) 0.70818(14) 0.0399(6) Uani 1 1 d . . . . .
C30 C 0.6178(2) 0.27180(11) 0.78022(15) 0.0407(6) Uani 1 1 d . . . . .
H30A H 0.6852 0.2904 0.8042 0.049 Uiso 1 1 calc R U . . .
C31 C 0.55882(19) 0.22491(9) 0.81139(13) 0.0261(5) Uani 1 1 d . . . . .
C32 C -0.0320(3) 0.22388(11) 0.69813(16) 0.0480(5) Uani 1 1 d . . . . .
H32A H -0.0185 0.2081 0.7527 0.072 Uiso 1 1 calc R U . . .
H32B H -0.0570 0.1941 0.6602 0.072 Uiso 1 1 calc R U . . .
H32C H -0.0945 0.2525 0.6995 0.072 Uiso 1 1 calc R U . . .
C33 C 0.2766(3) 0.35522(11) 0.58356(16) 0.0480(5) Uani 1 1 d . U . . .
H33A H 0.3410 0.3409 0.5506 0.072 Uiso 1 1 calc R U . . .
H33B H 0.3104 0.3790 0.6273 0.072 Uiso 1 1 calc R U . . .
H33C H 0.2211 0.3773 0.5491 0.072 Uiso 1 1 calc R U . . .
C34 C 0.5814(2) 0.33157(11) 0.64872(15) 0.0408(4) Uani 1 1 d . . . . .
H34A H 0.5660 0.3179 0.5931 0.061 Uiso 1 1 calc R U . . .
H34B H 0.6646 0.3438 0.6551 0.061 Uiso 1 1 calc R U . . .
H34C H 0.5286 0.3633 0.6591 0.061 Uiso 1 1 calc R U . . .
C35 C 0.5842(2) 0.19282(11) 0.88795(15) 0.0408(4) Uani 1 1 d . . . . .
H35A H 0.5573 0.1540 0.8807 0.061 Uiso 1 1 calc R U . . .
H35B H 0.5420 0.2101 0.9327 0.061 Uiso 1 1 calc R U . . .
H35C H 0.6702 0.1932 0.9009 0.061 Uiso 1 1 calc R U . . .
C36 C 0.21689(18) 0.08156(8) 0.59628(12) 0.0186(4) Uani 1 1 d . . . . .
H36A H 0.151(2) 0.0752(10) 0.6194(15) 0.031(7) Uiso 1 1 d . . . . .
H36B H 0.256(2) 0.0515(10) 0.6003(14) 0.029(6) Uiso 1 1 d . . . . .
C37 C 0.0870(11) 0.0533(4) 0.4335(7) 0.0421(9) Uani 0.204(7) 1 d D . P A 1
H37A H 0.1176 0.0152 0.4423 0.063 Uiso 0.204(7) 1 calc R U P A 1
H37B H 0.0862 0.0621 0.3752 0.063 Uiso 0.204(7) 1 calc R U P A 1
H37C H 0.0057 0.0558 0.4531 0.063 Uiso 0.204(7) 1 calc R U P A 1
C37' C 0.1337(4) 0.05152(14) 0.41346(19) 0.0421(9) Uani 0.796(7) 1 d D . P A 2
H37D H 0.0593 0.0345 0.4308 0.063 Uiso 0.796(7) 1 calc R U P A 2
H37E H 0.1945 0.0224 0.4086 0.063 Uiso 0.796(7) 1 calc R U P A 2
H37F H 0.1198 0.0699 0.3606 0.063 Uiso 0.796(7) 1 calc R U P A 2
C38 C 0.3259(2) 0.13296(12) 0.44503(15) 0.0425(7) Uani 1 1 d . . . . .
H38A H 0.3649 0.1598 0.4825 0.064 Uiso 1 1 calc R U . . .
H38B H 0.3048 0.1517 0.3934 0.064 Uiso 1 1 calc R U . . .
H38C H 0.3803 0.1018 0.4350 0.064 Uiso 1 1 calc R U . . .
C39 C 0.0741(2) 0.16269(12) 0.48990(15) 0.0444(7) Uani 1 1 d . . . . .
H39A H 0.1083 0.1958 0.5173 0.067 Uiso 1 1 calc R U . . .
H39B H 0.0034 0.1504 0.5182 0.067 Uiso 1 1 calc R U . . .
H39C H 0.0515 0.1721 0.4334 0.067 Uiso 1 1 calc R U . . .
C40 C 0.6161(2) 0.13875(10) 0.63187(16) 0.0345(5) Uani 1 1 d . . . . .
H40A H 0.6503 0.1442 0.6877 0.041 Uiso 1 1 calc R U . . .
H40B H 0.6014 0.1760 0.6069 0.041 Uiso 1 1 calc R U . . .
C41 C 0.7002(2) 0.10499(10) 0.58140(15) 0.0348(6) Uani 1 1 d D . . . .
H41A H 0.7484 0.1299 0.5474 0.042 Uiso 0.778(4) 1 calc R U P B 1
H41B H 0.7545 0.0821 0.6168 0.042 Uiso 0.778(4) 1 calc R U P B 1
H41C H 0.7007 0.1196 0.5250 0.042 Uiso 0.222(4) 1 calc R U P B 2
H41D H 0.7823 0.1066 0.6054 0.042 Uiso 0.222(4) 1 calc R U P B 2
C42 C 0.6215(2) 0.06876(12) 0.52984(16) 0.0279(6) Uani 0.778(4) 1 d D . P B 1
H42A H 0.6633 0.0344 0.5130 0.033 Uiso 0.778(4) 1 calc R U P B 1
H42B H 0.5908 0.0889 0.4807 0.033 Uiso 0.778(4) 1 calc R U P B 1
C42' C 0.6548(6) 0.0475(3) 0.5821(6) 0.0279(6) Uani 0.222(4) 1 d D . P B 2
H42C H 0.6883 0.0264 0.6296 0.033 Uiso 0.222(4) 1 calc R U P B 2
H42D H 0.6742 0.0274 0.5316 0.033 Uiso 0.222(4) 1 calc R U P B 2
C43 C 0.52066(19) 0.05516(9) 0.58791(13) 0.0257(5) Uani 1 1 d D . . . .
H43A H 0.4463 0.0452 0.5570 0.031 Uiso 0.778(4) 1 calc R U P B 1
H43B H 0.5434 0.0237 0.6246 0.031 Uiso 0.778(4) 1 calc R U P B 1
H43C H 0.4821 0.0583 0.5329 0.031 Uiso 0.222(4) 1 calc R U P B 2
H43D H 0.4852 0.0231 0.6165 0.031 Uiso 0.222(4) 1 calc R U P B 2

loop_
_atom_site_aniso_label
_atom_site_aniso_U_11
_atom_site_aniso_U_22
_atom_site_aniso_U_33
_atom_site_aniso_U_23
_atom_site_aniso_U_13
_atom_site_aniso_U_12
Y1 0.02019(8) 0.01167(7) 0.01189(7) -0.00017(7) 0.00203(6) 0.00192(7)
Si1 0.0301(3) 0.0233(3) 0.0188(3) -0.0036(2) -0.0041(2) 0.0063(2)
O1 0.0244(7) 0.0195(7) 0.0269(7) -0.0046(6) -0.0034(6) -0.0009(6)
O2 0.0232(7) 0.0165(6) 0.0236(7) -0.0027(5) 0.0080(5) -0.0010(5)
N1 0.0147(7) 0.0130(7) 0.0122(6) 0.0002(5) 0.0014(5) 0.0021(5)
N2 0.0163(7) 0.0128(7) 0.0144(7) 0.0007(6) 0.0024(6) 0.0023(6)
N3 0.0397(10) 0.0210(8) 0.0154(8) 0.0005(7) 0.0001(7) 0.0125(7)
N4 0.0554(12) 0.0138(8) 0.0181(8) 0.0005(7) 0.0057(8) 0.0082(8)
N5 0.0472(11) 0.0140(7) 0.0214(8) -0.0023(7) 0.0153(8) -0.0092(7)
N6 0.0277(8) 0.0163(7) 0.0172(7) -0.0020(6) 0.0098(6) -0.0044(7)
C1 0.0138(8) 0.0104(7) 0.0149(8) -0.0027(6) -0.0004(6) -0.0011(6)
C2 0.0201(8) 0.0131(8) 0.0143(8) 0.0013(7) 0.0022(7) 0.0016(7)
C3 0.0215(9) 0.0208(9) 0.0163(8) 0.0007(7) -0.0007(7) 0.0018(8)
C4 0.0261(10) 0.0179(9) 0.0160(8) 0.0029(7) 0.0047(7) 0.0040(8)
C5 0.0273(10) 0.0144(8) 0.0200(9) 0.0038(7) 0.0041(8) -0.0013(8)
C6 0.0169(8) 0.0169(8) 0.0118(8) 0.0013(6) 0.0013(6) 0.0057(7)
C7 0.0160(8) 0.0170(8) 0.0138(8) -0.0009(7) 0.0024(7) 0.0017(7)
C8 0.0231(9) 0.0203(9) 0.0176(9) -0.0052(7) 0.0016(7) 0.0060(8)
C9 0.0181(9) 0.0301(10) 0.0244(10) -0.0078(8) 0.0005(8) 0.0082(8)
C10 0.0140(8) 0.0327(11) 0.0264(10) -0.0049(9) 0.0004(7) 0.0000(8)
C11 0.0180(9) 0.0208(9) 0.0194(9) -0.0031(7) -0.0015(7) 0.0005(7)
C12 0.0200(9) 0.0151(8) 0.0206(9) -0.0027(7) 0.0040(7) -0.0012(7)
C13 0.0376(12) 0.0198(10) 0.0239(10) 0.0006(8) 0.0019(9) -0.0044(9)
C14 0.0255(10) 0.0249(10) 0.0234(10) -0.0014(8) -0.0025(8) -0.0058(8)
C15 0.0178(9) 0.0234(10) 0.0351(11) -0.0094(9) 0.0017(8) -0.0015(8)
C16 0.0332(12) 0.0303(12) 0.0474(14) -0.0018(11) 0.0005(11) -0.0135(10)
C17 0.0294(11) 0.0384(12) 0.0320(12) -0.0141(10) 0.0013(9) -0.0073(10)
C18 0.0208(9) 0.0166(8) 0.0120(8) 0.0011(7) 0.0022(7) 0.0043(7)
C19 0.0249(9) 0.0172(9) 0.0169(8) 0.0004(7) 0.0006(7) 0.0041(8)
C20 0.0392(12) 0.0178(9) 0.0238(10) -0.0048(8) -0.0008(9) 0.0037(9)
C21 0.0408(12) 0.0235(10) 0.0263(10) -0.0017(9) 0.0029(9) 0.0173(9)
C22 0.0264(10) 0.0316(11) 0.0243(10) -0.0009(9) 0.0016(8) 0.0126(9)
C23 0.0195(9) 0.0230(9) 0.0189(9) -0.0009(8) 0.0025(7) 0.0053(8)
C24 0.0400(13) 0.0278(11) 0.0329(12) -0.0063(10) -0.0050(10) -0.0103(10)
C25 0.0534(14) 0.0330(11) 0.0158(9) 0.0008(9) -0.0023(10) 0.0215(10)
C26 0.0746(17) 0.0346(12) 0.0200(10) 0.0018(9) 0.0044(11) 0.0337(12)
C27 0.088(2) 0.0179(10) 0.0222(11) 0.0044(9) 0.0104(12) 0.0171(12)
C28 0.0489(13) 0.0169(9) 0.0147(9) 0.0005(7) 0.0090(9) -0.0006(9)
C29 0.0653(16) 0.0293(11) 0.0265(11) -0.0085(9) 0.0224(10) -0.0251(11)
C30 0.0483(14) 0.0421(13) 0.0327(12) -0.0146(10) 0.0160(10) -0.0292(11)
C31 0.0259(10) 0.0267(10) 0.0266(10) -0.0097(8) 0.0113(8) -0.0091(8)
C32 0.0746(13) 0.0364(9) 0.0335(9) 0.0052(8) 0.0097(9) 0.0201(9)
C33 0.0746(13) 0.0364(9) 0.0335(9) 0.0052(8) 0.0097(9) 0.0201(9)
C34 0.0514(11) 0.0375(9) 0.0341(9) -0.0040(8) 0.0095(8) -0.0170(8)
C35 0.0514(11) 0.0375(9) 0.0341(9) -0.0040(8) 0.0095(8) -0.0170(8)
C36 0.0191(9) 0.0178(9) 0.0187(9) -0.0014(7) -0.0003(7) 0.0002(7)
C37 0.059(2) 0.0410(16) 0.0252(15) -0.0116(12) -0.0106(14) -0.0038(16)
C37' 0.059(2) 0.0410(16) 0.0252(15) -0.0116(12) -0.0106(14) -0.0038(16)
C38 0.0437(14) 0.0613(17) 0.0227(11) 0.0108(11) 0.0035(10) 0.0074(13)
C39 0.0511(15) 0.0562(15) 0.0258(12) 0.0070(11) 0.0011(11) 0.0285(12)
C40 0.0269(10) 0.0261(11) 0.0513(14) -0.0117(11) 0.0138(10) -0.0066(9)
C41 0.0309(11) 0.0317(12) 0.0429(13) -0.0071(10) 0.0146(10) -0.0011(10)
C42 0.0280(13) 0.0335(14) 0.0227(12) -0.0018(11) 0.0073(10) 0.0083(11)
C42' 0.0280(13) 0.0335(14) 0.0227(12) -0.0018(11) 0.0073(10) 0.0083(11)
C43 0.0268(10) 0.0217(10) 0.0290(10) -0.0099(8) 0.0049(8) 0.0015(8)

loop_
_atom_type_symbol
_atom_type_description
_atom_type_scat_dispersion_real
_atom_type_scat_dispersion_imag
_atom_type_scat_source
C C 0.0033 0.0016 'International Tables Vol C Tables 4.2.6.8 and 6.1.1.4'
H H 0.0000 0.0000 'International Tables Vol C Tables 4.2.6.8 and 6.1.1.4'
N N 0.0061 0.0033 'International Tables Vol C Tables 4.2.6.8 and 6.1.1.4'
O O 0.0106 0.0060 'International Tables Vol C Tables 4.2.6.8 and 6.1.1.4'
Si Si 0.0817 0.0704 'International Tables Vol C Tables 4.2.6.8 and 6.1.1.4'
Y Y -2.7962 3.5667 'International Tables Vol C Tables 4.2.6.8 and 6.1.1.4'

loop_
_geom_angle_atom_site_label_1
_geom_angle_atom_site_label_2
_geom_angle_atom_site_label_3
_geom_angle
N2 Y1 N1 54.62(5)
N2 Y1 C36 103.98(6)
N1 Y1 C36 108.33(6)
N2 Y1 O2 81.41(5)
N1 Y1 O2 135.62(5)
C36 Y1 O2 85.86(6)
N2 Y1 N3 140.50(5)
N1 Y1 N3 86.39(5)
C36 Y1 N3 93.35(6)
O2 Y1 N3 135.82(5)
N2 Y1 N6 86.77(5)
N1 Y1 N6 89.29(5)
C36 Y1 N6 162.36(6)
O2 Y1 N6 81.92(5)
N3 Y1 N6 86.68(6)
N2 Y1 C28 140.79(6)
N1 Y1 C28 126.23(6)
C36 Y1 C28 110.51(7)
O2 Y1 C28 83.02(6)
N3 Y1 C28 55.95(7)
N6 Y1 C28 55.46(6)
N2 Y1 C1 27.46(5)
N1 Y1 C1 27.17(5)
C36 Y1 C1 107.66(6)
O2 Y1 C1 108.76(5)
N3 Y1 C1 113.43(5)
N6 Y1 C1 88.37(5)
C28 Y1 C1 140.74(6)
C36 Si1 C39 110.00(10)
C36 Si1 C38 111.11(10)
C39 Si1 C38 107.90(13)
C36 Si1 C37' 118.10(13)
C39 Si1 C37' 107.10(15)
C38 Si1 C37' 101.99(15)
C36 Si1 C37 110.8(4)
C39 Si1 C37 95.0(4)
C38 Si1 C37 120.5(4)
C19 O1 C24 117.54(16)
C43 O2 C40 108.62(15)
C43 O2 Y1 127.45(11)
C40 O2 Y1 123.77(12)
C1 N1 C6 129.35(15)
C1 N1 Y1 96.33(11)
C6 N1 Y1 134.18(11)
C1 N2 C18 127.54(15)
C1 N2 Y1 97.94(11)
C18 N2 Y1 128.38(11)
C25 N3 N4 106.07(18)
C25 N3 Y1 156.90(16)
N4 N3 Y1 96.92(12)
C27 N4 N3 110.0(2)
C27 N4 C28 135.3(2)
N3 N4 C28 114.30(16)
C29 N5 N6 110.25(18)
C29 N5 C28 135.64(19)
N6 N5 C28 113.22(16)
C31 N6 N5 106.72(17)
C31 N6 Y1 153.39(14)
N5 N6 Y1 97.49(11)
N1 C1 N2 111.07(15)
N1 C1 C2 126.74(16)
N2 C1 C2 121.78(15)
N1 C1 Y1 56.51(9)
N2 C1 Y1 54.60(9)
C2 C1 Y1 174.58(12)
C3 C2 C5 109.07(15)
C3 C2 C4 106.17(15)
C5 C2 C4 107.13(15)
C3 C2 C1 107.82(15)
C5 C2 C1 111.57(15)
C4 C2 C1 114.85(15)
C11 C6 C7 119.85(17)
C11 C6 N1 120.08(16)
C7 C6 N1 119.60(16)
C8 C7 C6 119.30(17)
C8 C7 C12 119.34(17)
C6 C7 C12 121.33(16)
C9 C8 C7 121.21(18)
C8 C9 C10 119.45(18)
C9 C10 C11 121.53(19)
C10 C11 C6 118.66(18)
C10 C11 C15 119.22(18)
C6 C11 C15 122.09(17)
C7 C12 C13 112.28(16)
C7 C12 C14 111.39(16)
C13 C12 C14 109.69(16)
C11 C15 C17 110.73(18)
C11 C15 C16 112.69(18)
C17 C15 C16 109.05(18)
C23 C18 N2 121.95(17)
C23 C18 C19 117.48(17)
N2 C18 C19 119.74(16)
O1 C19 C20 124.66(18)
O1 C19 C18 114.71(16)
C20 C19 C18 120.63(19)
C19 C20 C21 120.2(2)
C22 C21 C20 120.2(2)
C21 C22 C23 119.7(2)
C22 C23 C18 121.65(19)
N3 C25 C26 109.8(2)
N3 C25 C32 122.5(2)
C26 C25 C32 127.7(2)
C27 C26 C25 106.9(2)
N4 C27 C26 107.3(2)
N4 C27 C33 123.0(3)
C26 C27 C33 129.7(2)
N4 C28 N5 111.95(17)
N4 C28 Y1 92.66(12)
N5 C28 Y1 93.69(12)
N5 C29 C30 107.2(2)
N5 C29 C34 122.7(2)
C30 C29 C34 130.2(2)
C29 C30 C31 106.4(2)
N6 C31 C30 109.4(2)
N6 C31 C35 120.94(19)
C30 C31 C35 129.6(2)
Si1 C36 Y1 121.38(10)
O2 C40 C41 106.27(18)
C42' C41 C40 105.7(3)
C42 C41 C40 104.7(2)
C41 C42 C43 101.8(2)
C41 C42' C43 103.4(4)
O2 C43 C42' 105.5(3)
O2 C43 C42 104.04(18)

loop_
_geom_bond_atom_site_label_1
_geom_bond_atom_site_label_2
_geom_bond_distance
Y1 N2 2.3815(15)
Y1 N1 2.4280(15)
Y1 C36 2.4438(19)
Y1 O2 2.4509(14)
Y1 N3 2.5145(17)
Y1 N6 2.5300(17)
Y1 C28 2.564(2)
Y1 C1 2.8937(18)
Si1 C36 1.832(2)
Si1 C39 1.864(3)
Si1 C38 1.886(3)
Si1 C37' 1.892(3)
Si1 C37 1.901(8)
O1 C19 1.371(2)
O1 C24 1.423(3)
O2 C43 1.455(2)
O2 C40 1.457(3)
N1 C1 1.329(2)
N1 C6 1.419(2)
N2 C1 1.347(2)
N2 C18 1.408(2)
N3 C25 1.348(3)
N3 N4 1.376(3)
N4 C27 1.365(3)
N4 C28 1.460(3)
N5 C29 1.355(3)
N5 N6 1.375(2)
N5 C28 1.464(3)
N6 C31 1.333(3)
C1 C2 1.559(2)
C2 C3 1.537(3)
C2 C5 1.538(3)
C2 C4 1.540(3)
C6 C11 1.415(3)
C6 C7 1.415(3)
C7 C8 1.391(3)
C7 C12 1.520(3)
C8 C9 1.385(3)
C9 C10 1.388(3)
C10 C11 1.397(3)
C11 C15 1.522(3)
C12 C13 1.536(3)
C12 C14 1.536(3)
C15 C17 1.530(3)
C15 C16 1.535(3)
C18 C23 1.395(3)
C18 C19 1.416(3)
C19 C20 1.388(3)
C20 C21 1.389(3)
C21 C22 1.377(3)
C22 C23 1.394(3)
C25 C26 1.391(3)
C25 C32 1.486(4)
C26 C27 1.367(4)
C27 C33 1.484(4)
C29 C30 1.375(4)
C29 C34 1.500(3)
C30 C31 1.406(3)
C31 C35 1.491(3)
C40 C41 1.512(3)
C41 C42' 1.464(7)
C41 C42 1.480(4)
C42 C43 1.542(3)
C42' C43 1.524(7)
